data_4123704
loop_
_publ_author_name
'Ji, Lei'
'Edkins, Robert M.'
'Lorbach, Andreas'
'Krummenacher, Ivo'
'Br\"uckner, Charlotte'
'Eichhorn, Antonius'
'Braunschweig, Holger'
'Engels, Bernd'
'Low, Paul J.'
'Marder, Todd B.'

_publ_section_title
;
 Electron Delocalization in Reduced Forms of 2-(BMes2)pyrene and
 2,7-Bis(BMes2)pyrene.
;
_journal_issue 21
_journal_name_full 'Journal of the American Chemical Society'
_journal_page_first 6750
_journal_page_last 6753
_journal_paper_doi 10.1021/jacs.5b03805
_journal_volume 137
_journal_year 2015
_chemical_formula_sum 'C62 H88 B2 K O8'
_chemical_formula_weight 1022.04
_space_group_crystal_system monoclinic
_space_group_IT_number 14
_space_group_name_Hall '-P 2yn'
_space_group_name_H-M_alt 'P 1 21/n 1'
_symmetry_space_group_name_Hall '-P 2yn'
_symmetry_space_group_name_H-M 'P 1 21/n 1'
_atom_sites_solution_hydrogens geom
_audit_creation_method SHELXL-2014/6
_audit_update_record
;
2015-02-04 # Formatted by publCIF

;
_cell_angle_alpha 90
_cell_angle_beta 111.515(3)
_cell_angle_gamma 90
_cell_formula_units_Z 2
_cell_length_a 13.5255(10)
_cell_length_b 17.0049(14)
_cell_length_c 13.7893(11)
_cell_measurement_reflns_used 9963
_cell_measurement_temperature 100(2)
_cell_measurement_theta_max 25.494
_cell_measurement_theta_min 2.165
_cell_volume 2950.5(4)
_computing_cell_refinement 'Saint+ ver. 7.68A (Bruker AXS)'
_computing_data_collection 'APEX2 ver. 2014.1 (Bruker AXS)'
_computing_data_reduction 'Saint+ ver. 7.68A (Bruker AXS)'
_computing_molecular_graphics 'XP ver. 5.1 (Bruker AXS, 1998)'
_computing_publication_material 'SHELXL-2014 (Sheldrick, 2014)'
_computing_structure_refinement 'SHELXL-2014/6 (Sheldrick, 2014)'
_computing_structure_solution 'SHELXL-2014 (Sheldrick, 2014)'
_diffrn_ambient_temperature 100(2)
_diffrn_measured_fraction_theta_full 0.998
_diffrn_measured_fraction_theta_max 0.994
_diffrn_measurement_device_type 'Bruker X8-APEX II'
_diffrn_measurement_method '\f and \w scans'
_diffrn_radiation_source 'rotating anode'
_diffrn_radiation_type MoK\a
_diffrn_radiation_wavelength 0.71073
_diffrn_reflns_av_R_equivalents 0.0671
_diffrn_reflns_av_unetI/netI 0.0460
_diffrn_reflns_laue_measured_fraction_full 0.998
_diffrn_reflns_laue_measured_fraction_max 0.994
_diffrn_reflns_limit_h_max 16
_diffrn_reflns_limit_h_min -16
_diffrn_reflns_limit_k_max 21
_diffrn_reflns_limit_k_min -20
_diffrn_reflns_limit_l_max 17
_diffrn_reflns_limit_l_min -17
_diffrn_reflns_number 55867
_diffrn_reflns_point_group_measured_fraction_full 0.998
_diffrn_reflns_point_group_measured_fraction_max 0.994
_diffrn_reflns_theta_full 26.000
_diffrn_reflns_theta_max 26.124
_diffrn_reflns_theta_min 2.013
_exptl_absorpt_coefficient_mu 0.142
_exptl_absorpt_correction_T_max 0.7453
_exptl_absorpt_correction_T_min 0.6159
_exptl_absorpt_correction_type analytical
_exptl_absorpt_process_details 'Sadabs 2008/1 (Bruker 2008)'
_exptl_crystal_colour red
_exptl_crystal_density_diffrn 1.150
_exptl_crystal_description needle
_exptl_crystal_F_000 1106
_exptl_crystal_size_max 0.470
_exptl_crystal_size_mid 0.320
_exptl_crystal_size_min 0.150
_refine_diff_density_max 0.320
_refine_diff_density_min -0.331
_refine_diff_density_rms 0.056
_refine_ls_extinction_method none
_refine_ls_goodness_of_fit_ref 1.082
_refine_ls_hydrogen_treatment constr
_refine_ls_matrix_type full
_refine_ls_number_parameters 337
_refine_ls_number_reflns 5826
_refine_ls_number_restraints 0
_refine_ls_restrained_S_all 1.082
_refine_ls_R_factor_all 0.1000
_refine_ls_R_factor_gt 0.0582
_refine_ls_shift/su_max 0.000
_refine_ls_shift/su_mean 0.000
_refine_ls_structure_factor_coef Fsqd
_refine_ls_weighting_details 'w=1/[\s^2^(Fo^2^)+(0.0445P)^2^+3.2120P] where P=(Fo^2^+2Fc^2^)/3'
_refine_ls_weighting_scheme calc
_refine_ls_wR_factor_gt 0.1267
_refine_ls_wR_factor_ref 0.1461
_reflns_Friedel_coverage 0.000
_reflns_number_gt 3883
_reflns_number_total 5826
_reflns_threshold_expression 'I > 2\s(I)'
_cod_data_source_file ja5b03805_si_002.cif
_cod_data_source_block cmpd_2K
_cod_depositor_comments 'Adding full bibliography for 4123702--4123707.cif.'
_cod_database_code 4123704
_shelx_space_group_comment
;
The symmetry employed for this shelxl refinement is uniquely defined
by the following loop, which should always be used as a source of
symmetry information in preference to the above space-group names.
They are only intended as comments.
;
_shelx_estimated_absorpt_t_min 0.936
_shelx_estimated_absorpt_t_max 0.979
_exptl_absorpt_special_details
; 
 The crystal was immersed in a film of perfluoropolyether oil, mounted
on a polyimide microloop (MicroMounts of MiTeGen) and transferred to
stream of cold nitrogen (Oxford Cryostream 700). 
;
_shelxl_version_number 2014/6

loop_
_space_group_symop_operation_xyz
'x, y, z'
'-x+1/2, y+1/2, -z+1/2'
'-x, -y, -z'
'x-1/2, -y-1/2, z-1/2'

loop_
_atom_site_label
_atom_site_type_symbol
_atom_site_fract_x
_atom_site_fract_y
_atom_site_fract_z
_atom_site_U_iso_or_equiv
_atom_site_adp_type
_atom_site_occupancy
_atom_site_site_symmetry_order
_atom_site_calc_flag
_atom_site_refinement_flags_posn
_atom_site_refinement_flags_adp
_atom_site_refinement_flags_occupancy
K1 K 0.0000 0.0000 0.5000 0.0301(2) Uani 1 2 d S . P
C1 C 0.46001(19) 0.00175(15) 0.38598(19) 0.0242(5) Uani 1 1 d . . .
B1 B 0.4218(2) 0.00334(18) 0.2668(2) 0.0263(6) Uani 1 1 d . . .
O1 O 0.10147(16) 0.13702(12) 0.5482(2) 0.0565(7) Uani 1 1 d . . .
O2 O 0.15266(15) -0.04964(11) 0.42033(15) 0.0360(5) Uani 1 1 d . . .
C2 C 0.4022(2) 0.03280(16) 0.4449(2) 0.0271(6) Uani 1 1 d . . .
H2 H 0.3346 0.0557 0.4087 0.033 Uiso 1 1 calc R U .
O3 O 0.15611(14) -0.11151(11) 0.60894(15) 0.0359(5) Uani 1 1 d . . .
C3 C 0.43962(19) 0.03127(16) 0.5515(2) 0.0266(6) Uani 1 1 d . . .
H3 H 0.3967 0.0533 0.5857 0.032 Uiso 1 1 calc R U .
C4 C 0.49095(19) -0.04333(15) 0.21336(19) 0.0247(6) Uani 1 1 d . . .
O4 O 0.02926(15) -0.03231(12) 0.70728(15) 0.0375(5) Uani 1 1 d . . .
C6 C 0.5768(2) -0.16281(16) 0.1860(2) 0.0294(6) Uani 1 1 d . . .
H6 H 0.5868 -0.2180 0.1952 0.035 Uiso 1 1 calc R U .
C5 C 0.5082(2) -0.12524(16) 0.2258(2) 0.0266(6) Uani 1 1 d . . .
C7 C 0.6310(2) -0.12236(16) 0.1335(2) 0.0294(6) Uani 1 1 d . . .
C9 C 0.54385(19) -0.00266(15) 0.15699(18) 0.0245(5) Uani 1 1 d . . .
C8 C 0.6121(2) -0.04229(16) 0.1192(2) 0.0288(6) Uani 1 1 d . . .
H8 H 0.6470 -0.0134 0.0822 0.035 Uiso 1 1 calc R U .
C11 C 0.7085(2) -0.16393(18) 0.0957(2) 0.0419(7) Uani 1 1 d . . .
H11A H 0.7071 -0.1395 0.0308 0.063 Uiso 1 1 calc R U .
H11B H 0.6886 -0.2195 0.0829 0.063 Uiso 1 1 calc R U .
H11C H 0.7803 -0.1599 0.1487 0.063 Uiso 1 1 calc R U .
C10 C 0.4534(2) -0.17563(17) 0.2818(2) 0.0353(7) Uani 1 1 d . . .
H10A H 0.4183 -0.2201 0.2374 0.053 Uiso 1 1 calc R U .
H10B H 0.4004 -0.1440 0.2972 0.053 Uiso 1 1 calc R U .
H10C H 0.5062 -0.1953 0.3471 0.053 Uiso 1 1 calc R U .
C13 C 0.31957(19) 0.05233(15) 0.19722(18) 0.0241(6) Uani 1 1 d . . .
C12 C 0.5304(2) 0.08476(16) 0.1396(2) 0.0303(6) Uani 1 1 d . . .
H12A H 0.5685 0.1020 0.0951 0.045 Uiso 1 1 calc R U .
H12B H 0.5591 0.1120 0.2068 0.045 Uiso 1 1 calc R U .
H12C H 0.4547 0.0972 0.1056 0.045 Uiso 1 1 calc R U .
C15 C 0.1487(2) 0.05988(17) 0.0511(2) 0.0302(6) Uani 1 1 d . . .
H15 H 0.0944 0.0342 -0.0042 0.036 Uiso 1 1 calc R U .
C14 C 0.2363(2) 0.01660(16) 0.11296(19) 0.0266(6) Uani 1 1 d . . .
C17 C 0.2188(2) 0.17510(16) 0.1481(2) 0.0288(6) Uani 1 1 d . . .
H17 H 0.2134 0.2296 0.1606 0.035 Uiso 1 1 calc R U .
C16 C 0.1381(2) 0.13948(17) 0.0675(2) 0.0304(6) Uani 1 1 d . . .
C19 C 0.2404(2) -0.06935(17) 0.0878(2) 0.0366(7) Uani 1 1 d . . .
H19A H 0.1771 -0.0831 0.0273 0.055 Uiso 1 1 calc R U .
H19B H 0.2425 -0.1012 0.1478 0.055 Uiso 1 1 calc R U .
H19C H 0.3042 -0.0796 0.0720 0.055 Uiso 1 1 calc R U .
C18 C 0.30803(19) 0.13380(16) 0.21181(19) 0.0259(6) Uani 1 1 d . . .
C20 C 0.0438(2) 0.1858(2) -0.0033(2) 0.0466(8) Uani 1 1 d . . .
H20A H 0.0654 0.2403 -0.0079 0.070 Uiso 1 1 calc R U .
H20B H -0.0128 0.1851 0.0251 0.070 Uiso 1 1 calc R U .
H20C H 0.0178 0.1622 -0.0729 0.070 Uiso 1 1 calc R U .
C21 C 0.3936(2) 0.18159(16) 0.2931(2) 0.0337(6) Uani 1 1 d . . .
H21A H 0.4125 0.2269 0.2596 0.051 Uiso 1 1 calc R U .
H21B H 0.4565 0.1487 0.3259 0.051 Uiso 1 1 calc R U .
H21C H 0.3668 0.2000 0.3462 0.051 Uiso 1 1 calc R U .
C22 C 0.1189(3) -0.0493(2) 0.3104(3) 0.0486(8) Uani 1 1 d . . .
H22A H 0.0693 -0.0936 0.2811 0.058 Uiso 1 1 calc R U .
H22B H 0.1810 -0.0560 0.2894 0.058 Uiso 1 1 calc R U .
C23 C 0.2149(2) -0.11688(17) 0.4667(3) 0.0433(8) Uani 1 1 d . . .
H23A H 0.2782 -0.1195 0.4470 0.052 Uiso 1 1 calc R U .
H23B H 0.1727 -0.1653 0.4417 0.052 Uiso 1 1 calc R U .
C24 C 0.2486(2) -0.11074(18) 0.5824(3) 0.0403(7) Uani 1 1 d . . .
H24A H 0.2954 -0.1555 0.6162 0.048 Uiso 1 1 calc R U .
H24B H 0.2888 -0.0614 0.6071 0.048 Uiso 1 1 calc R U .
C25 C 0.1822(2) -0.1068(2) 0.7181(2) 0.0434(8) Uani 1 1 d . . .
H25A H 0.2242 -0.0586 0.7456 0.052 Uiso 1 1 calc R U .
H25B H 0.2259 -0.1528 0.7526 0.052 Uiso 1 1 calc R U .
C26 C 0.0822(2) -0.10517(19) 0.7412(2) 0.0432(8) Uani 1 1 d . . .
H26A H 0.0352 -0.1491 0.7047 0.052 Uiso 1 1 calc R U .
H26B H 0.0995 -0.1116 0.8170 0.052 Uiso 1 1 calc R U .
C27 C -0.0647(3) -0.0268(2) 0.7306(2) 0.0452(8) Uani 1 1 d . . .
H27A H -0.0463 -0.0295 0.8070 0.054 Uiso 1 1 calc R U .
H27B H -0.1128 -0.0712 0.6981 0.054 Uiso 1 1 calc R U .
C28 C 0.2095(2) 0.1271(2) 0.5591(3) 0.0583(10) Uani 1 1 d . . .
H28A H 0.2174 0.0812 0.5183 0.070 Uiso 1 1 calc R U .
H28B H 0.2551 0.1192 0.6331 0.070 Uiso 1 1 calc R U .
C29 C 0.2387(4) 0.2012(2) 0.5182(5) 0.0962(18) Uani 1 1 d . . .
H29A H 0.3119 0.2174 0.5618 0.115 Uiso 1 1 calc R U .
H29B H 0.2347 0.1938 0.4457 0.115 Uiso 1 1 calc R U .
C30 C 0.1621(3) 0.2605(2) 0.5223(3) 0.0532(9) Uani 1 1 d . . .
H30A H 0.1242 0.2833 0.4524 0.064 Uiso 1 1 calc R U .
H30B H 0.1983 0.3034 0.5709 0.064 Uiso 1 1 calc R U .
C31 C 0.0856(3) 0.21748(17) 0.5606(3) 0.0447(8) Uani 1 1 d . . .
H31A H 0.1005 0.2299 0.6347 0.054 Uiso 1 1 calc R U .
H31B H 0.0114 0.2327 0.5191 0.054 Uiso 1 1 calc R U .

loop_
_atom_site_aniso_label
_atom_site_aniso_U_11
_atom_site_aniso_U_22
_atom_site_aniso_U_33
_atom_site_aniso_U_23
_atom_site_aniso_U_13
_atom_site_aniso_U_12
K1 0.0308(4) 0.0291(4) 0.0341(5) 0.0022(4) 0.0164(4) -0.0011(4)
C1 0.0216(12) 0.0250(13) 0.0264(13) -0.0012(11) 0.0094(10) -0.0027(11)
B1 0.0261(15) 0.0266(15) 0.0269(15) -0.0020(13) 0.0104(12) -0.0043(13)
O1 0.0305(11) 0.0315(12) 0.101(2) -0.0050(12) 0.0170(12) -0.0011(9)
O2 0.0414(11) 0.0343(11) 0.0402(11) 0.0006(9) 0.0243(9) 0.0041(9)
C2 0.0198(12) 0.0322(14) 0.0286(14) 0.0021(11) 0.0080(11) 0.0039(11)
O3 0.0268(10) 0.0403(12) 0.0397(12) 0.0051(9) 0.0112(9) -0.0015(8)
C3 0.0238(13) 0.0321(14) 0.0269(14) -0.0002(11) 0.0130(11) 0.0015(11)
C4 0.0221(13) 0.0321(15) 0.0184(13) -0.0004(10) 0.0059(10) -0.0004(11)
O4 0.0416(11) 0.0385(11) 0.0357(11) 0.0022(9) 0.0182(9) -0.0030(9)
C6 0.0335(15) 0.0251(14) 0.0314(15) -0.0005(11) 0.0139(12) 0.0002(12)
C5 0.0249(13) 0.0313(15) 0.0251(14) -0.0002(11) 0.0110(11) -0.0031(11)
C7 0.0268(14) 0.0334(16) 0.0308(15) -0.0021(12) 0.0139(12) 0.0000(12)
C9 0.0236(12) 0.0278(13) 0.0205(12) -0.0013(11) 0.0060(10) -0.0014(11)
C8 0.0275(14) 0.0342(16) 0.0268(14) 0.0005(11) 0.0125(12) -0.0045(12)
C11 0.0434(17) 0.0431(18) 0.0479(19) 0.0005(15) 0.0272(15) 0.0075(14)
C10 0.0410(16) 0.0321(16) 0.0387(17) 0.0033(13) 0.0215(14) -0.0006(13)
C13 0.0226(13) 0.0325(15) 0.0192(13) 0.0003(10) 0.0100(11) -0.0005(11)
C12 0.0323(15) 0.0330(15) 0.0265(14) 0.0014(12) 0.0117(12) -0.0004(12)
C15 0.0229(13) 0.0456(17) 0.0210(13) -0.0020(12) 0.0066(11) -0.0023(12)
C14 0.0242(13) 0.0364(16) 0.0221(13) -0.0012(11) 0.0119(11) -0.0029(11)
C17 0.0301(14) 0.0328(15) 0.0282(14) 0.0034(11) 0.0161(12) 0.0051(12)
C16 0.0249(13) 0.0459(18) 0.0228(14) 0.0063(12) 0.0114(11) 0.0067(12)
C19 0.0320(15) 0.0402(17) 0.0342(16) -0.0085(13) 0.0083(13) -0.0049(13)
C18 0.0253(13) 0.0345(15) 0.0200(13) 0.0001(11) 0.0107(11) 0.0001(11)
C20 0.0340(16) 0.060(2) 0.0399(18) 0.0056(15) 0.0066(14) 0.0145(15)
C21 0.0348(15) 0.0313(15) 0.0325(15) -0.0030(12) 0.0093(13) -0.0004(12)
C22 0.060(2) 0.051(2) 0.047(2) -0.0042(16) 0.0348(17) 0.0033(17)
C23 0.0445(18) 0.0306(17) 0.066(2) 0.0027(15) 0.0341(17) 0.0053(14)
C24 0.0292(15) 0.0354(17) 0.059(2) 0.0088(14) 0.0192(14) 0.0030(13)
C25 0.0350(16) 0.054(2) 0.0345(17) 0.0067(14) 0.0048(14) 0.0009(14)
C26 0.0439(18) 0.049(2) 0.0368(17) 0.0112(14) 0.0145(14) 0.0020(15)
C27 0.0532(19) 0.057(2) 0.0366(17) 0.0067(15) 0.0293(16) 0.0023(16)
C28 0.0309(17) 0.043(2) 0.092(3) -0.0129(19) 0.0117(18) 0.0046(15)
C29 0.070(3) 0.048(2) 0.195(6) 0.001(3) 0.078(3) 0.003(2)
C30 0.050(2) 0.052(2) 0.063(2) 0.0071(18) 0.0264(18) 0.0028(16)
C31 0.0505(19) 0.0322(17) 0.058(2) 0.0013(15) 0.0278(17) 0.0062(14)

loop_
_atom_type_symbol
_atom_type_description
_atom_type_scat_dispersion_real
_atom_type_scat_dispersion_imag
_atom_type_scat_source
C C 0.0033 0.0016 'International Tables Vol C Tables 4.2.6.8 and 6.1.1.4'
H H 0.0000 0.0000 'International Tables Vol C Tables 4.2.6.8 and 6.1.1.4'
B B 0.0013 0.0007 'International Tables Vol C Tables 4.2.6.8 and 6.1.1.4'
O O 0.0106 0.0060 'International Tables Vol C Tables 4.2.6.8 and 6.1.1.4'
K K 0.2009 0.2494 'International Tables Vol C Tables 4.2.6.8 and 6.1.1.4'

loop_
_geom_angle_atom_site_label_1
_geom_angle_atom_site_label_2
_geom_angle_atom_site_label_3
_geom_angle
_geom_angle_site_symmetry_1
_geom_angle_site_symmetry_3
O1 K1 O1 180.0 3_556 .
O1 K1 O4 92.88(7) 3_556 3_556
O1 K1 O4 87.12(7) . 3_556
O1 K1 O4 87.12(7) 3_556 .
O1 K1 O4 92.88(7) . .
O4 K1 O4 180.00(8) 3_556 .
O1 K1 O2 91.44(6) 3_556 .
O1 K1 O2 88.56(6) . .
O4 K1 O2 60.40(6) 3_556 .
O4 K1 O2 119.60(6) . .
O1 K1 O2 88.56(6) 3_556 3_556
O1 K1 O2 91.44(6) . 3_556
O4 K1 O2 119.60(6) 3_556 3_556
O4 K1 O2 60.40(6) . 3_556
O2 K1 O2 180.0 . 3_556
O1 K1 O3 103.79(6) 3_556 3_556
O1 K1 O3 76.21(6) . 3_556
O4 K1 O3 61.71(6) 3_556 3_556
O4 K1 O3 118.29(6) . 3_556
O2 K1 O3 120.55(6) . 3_556
O2 K1 O3 59.45(6) 3_556 3_556
O1 K1 O3 76.21(6) 3_556 .
O1 K1 O3 103.79(6) . .
O4 K1 O3 118.29(6) 3_556 .
O4 K1 O3 61.71(6) . .
O2 K1 O3 59.45(6) . .
O2 K1 O3 120.55(6) 3_556 .
O3 K1 O3 180.0 3_556 .
O1 K1 C28 23.07(7) 3_556 3_556
O1 K1 C28 156.93(7) . 3_556
O4 K1 C28 94.97(8) 3_556 3_556
O4 K1 C28 85.03(8) . 3_556
O2 K1 C28 112.45(7) . 3_556
O2 K1 C28 67.55(7) 3_556 3_556
O3 K1 C28 84.56(7) 3_556 3_556
O3 K1 C28 95.44(7) . 3_556
C2 C1 C3 113.7(2) . 3_656
C2 C1 B1 124.6(2) . .
C3 C1 B1 121.8(2) 3_656 .
C1 B1 C13 122.1(2) . .
C1 B1 C4 117.5(2) . .
C13 B1 C4 120.4(2) . .
C31 O1 C28 107.4(2) . .
C31 O1 K1 142.65(18) . .
C28 O1 K1 109.79(18) . .
C22 O2 C23 112.9(2) . .
C22 O2 K1 115.14(17) . .
C23 O2 K1 117.72(16) . .
C3 C2 C1 122.9(2) . .
C3 C2 H2 118.5 . .
C1 C2 H2 118.5 . .
C25 O3 C24 111.8(2) . .
C25 O3 K1 111.92(17) . .
C24 O3 K1 114.34(16) . .
C2 C3 C1 123.4(2) . 3_656
C2 C3 H3 118.3 . .
C1 C3 H3 118.3 3_656 .
C5 C4 C9 117.0(2) . .
C5 C4 B1 122.2(2) . .
C9 C4 B1 120.7(2) . .
C26 O4 C27 111.5(2) . .
C26 O4 K1 111.91(16) . .
C27 O4 K1 114.53(16) . .
C7 C6 C5 122.3(2) . .
C7 C6 H6 118.9 . .
C5 C6 H6 118.9 . .
C6 C5 C4 120.5(2) . .
C6 C5 C10 117.5(2) . .
C4 C5 C10 122.0(2) . .
C8 C7 C6 117.1(2) . .
C8 C7 C11 121.9(2) . .
C6 C7 C11 121.1(3) . .
C8 C9 C4 120.5(2) . .
C8 C9 C12 118.5(2) . .
C4 C9 C12 120.9(2) . .
C7 C8 C9 122.5(2) . .
C7 C8 H8 118.7 . .
C9 C8 H8 118.7 . .
C7 C11 H11A 109.5 . .
C7 C11 H11B 109.5 . .
H11A C11 H11B 109.5 . .
C7 C11 H11C 109.5 . .
H11A C11 H11C 109.5 . .
H11B C11 H11C 109.5 . .
C5 C10 H10A 109.5 . .
C5 C10 H10B 109.5 . .
H10A C10 H10B 109.5 . .
C5 C10 H10C 109.5 . .
H10A C10 H10C 109.5 . .
H10B C10 H10C 109.5 . .
C18 C13 C14 116.0(2) . .
C18 C13 B1 122.7(2) . .
C14 C13 B1 121.2(2) . .
C9 C12 H12A 109.5 . .
C9 C12 H12B 109.5 . .
H12A C12 H12B 109.5 . .
C9 C12 H12C 109.5 . .
H12A C12 H12C 109.5 . .
H12B C12 H12C 109.5 . .
C16 C15 C14 122.2(2) . .
C16 C15 H15 118.9 . .
C14 C15 H15 118.9 . .
C15 C14 C13 121.1(2) . .
C15 C14 C19 117.8(2) . .
C13 C14 C19 121.1(2) . .
C16 C17 C18 122.2(3) . .
C16 C17 H17 118.9 . .
C18 C17 H17 118.9 . .
C17 C16 C15 117.4(2) . .
C17 C16 C20 121.5(3) . .
C15 C16 C20 121.1(3) . .
C14 C19 H19A 109.5 . .
C14 C19 H19B 109.5 . .
H19A C19 H19B 109.5 . .
C14 C19 H19C 109.5 . .
H19A C19 H19C 109.5 . .
H19B C19 H19C 109.5 . .
C17 C18 C13 121.2(2) . .
C17 C18 C21 116.4(2) . .
C13 C18 C21 122.3(2) . .
C16 C20 H20A 109.5 . .
C16 C20 H20B 109.5 . .
H20A C20 H20B 109.5 . .
C16 C20 H20C 109.5 . .
H20A C20 H20C 109.5 . .
H20B C20 H20C 109.5 . .
C18 C21 H21A 109.5 . .
C18 C21 H21B 109.5 . .
H21A C21 H21B 109.5 . .
C18 C21 H21C 109.5 . .
H21A C21 H21C 109.5 . .
H21B C21 H21C 109.5 . .
O2 C22 C27 109.3(2) . 3_556
O2 C22 H22A 109.8 . .
C27 C22 H22A 109.8 3_556 .
O2 C22 H22B 109.8 . .
C27 C22 H22B 109.8 3_556 .
H22A C22 H22B 108.3 . .
O2 C23 C24 108.8(2) . .
O2 C23 H23A 109.9 . .
C24 C23 H23A 109.9 . .
O2 C23 H23B 109.9 . .
C24 C23 H23B 109.9 . .
H23A C23 H23B 108.3 . .
O3 C24 C23 108.7(2) . .
O3 C24 H24A 109.9 . .
C23 C24 H24A 109.9 . .
O3 C24 H24B 109.9 . .
C23 C24 H24B 109.9 . .
H24A C24 H24B 108.3 . .
O3 C25 C26 109.5(2) . .
O3 C25 H25A 109.8 . .
C26 C25 H25A 109.8 . .
O3 C25 H25B 109.8 . .
C26 C25 H25B 109.8 . .
H25A C25 H25B 108.2 . .
O4 C26 C25 109.4(2) . .
O4 C26 H26A 109.8 . .
C25 C26 H26A 109.8 . .
O4 C26 H26B 109.8 . .
C25 C26 H26B 109.8 . .
H26A C26 H26B 108.3 . .
O4 C27 C22 109.0(2) . 3_556
O4 C27 H27A 109.9 . .
C22 C27 H27A 109.9 3_556 .
O4 C27 H27B 109.9 . .
C22 C27 H27B 109.9 3_556 .
H27A C27 H27B 108.3 . .
O1 C28 C29 105.3(3) . .
O1 C28 H28A 110.7 . .
C29 C28 H28A 110.7 . .
O1 C28 H28B 110.7 . .
C29 C28 H28B 110.7 . .
H28A C28 H28B 108.8 . .
C30 C29 C28 106.2(3) . .
C30 C29 H29A 110.5 . .
C28 C29 H29A 110.5 . .
C30 C29 H29B 110.5 . .
C28 C29 H29B 110.5 . .
H29A C29 H29B 108.7 . .
C29 C30 C31 105.4(3) . .
C29 C30 H30A 110.7 . .
C31 C30 H30A 110.7 . .
C29 C30 H30B 110.7 . .
C31 C30 H30B 110.7 . .
H30A C30 H30B 108.8 . .
O1 C31 C30 105.9(3) . .
O1 C31 H31A 110.6 . .
C30 C31 H31A 110.6 . .
O1 C31 H31B 110.6 . .
C30 C31 H31B 110.6 . .
H31A C31 H31B 108.7 . .

loop_
_geom_bond_atom_site_label_1
_geom_bond_atom_site_label_2
_geom_bond_distance
_geom_bond_site_symmetry_2
K1 O1 2.662(2) 3_556
K1 O1 2.662(2) .
K1 O4 2.7926(19) 3_556
K1 O4 2.7926(19) .
K1 O2 2.8012(18) .
K1 O2 2.8012(18) 3_556
K1 O3 2.8256(19) 3_556
K1 O3 2.8256(19) .
K1 C28 3.416(3) 3_556
C1 C2 1.420(3) .
C1 C3 1.429(3) 3_656
C1 B1 1.531(4) .
B1 C13 1.598(4) .
B1 C4 1.598(4) .
O1 C31 1.405(4) .
O1 C28 1.423(4) .
O2 C22 1.413(4) .
O2 C23 1.425(3) .
C2 C3 1.368(4) .
C2 H2 0.9500 .
O3 C25 1.417(3) .
O3 C24 1.426(3) .
C3 C1 1.429(3) 3_656
C3 H3 0.9500 .
C4 C5 1.412(4) .
C4 C9 1.415(3) .
O4 C26 1.421(4) .
O4 C27 1.424(3) .
C6 C7 1.388(4) .
C6 C5 1.394(4) .
C6 H6 0.9500 .
C5 C10 1.516(4) .
C7 C8 1.386(4) .
C7 C11 1.507(4) .
C9 C8 1.389(4) .
C9 C12 1.506(4) .
C8 H8 0.9500 .
C11 H11A 0.9800 .
C11 H11B 0.9800 .
C11 H11C 0.9800 .
C10 H10A 0.9800 .
C10 H10B 0.9800 .
C10 H10C 0.9800 .
C13 C18 1.417(4) .
C13 C14 1.424(3) .
C12 H12A 0.9800 .
C12 H12B 0.9800 .
C12 H12C 0.9800 .
C15 C16 1.388(4) .
C15 C14 1.390(4) .
C15 H15 0.9500 .
C14 C19 1.508(4) .
C17 C16 1.380(4) .
C17 C18 1.394(4) .
C17 H17 0.9500 .
C16 C20 1.512(4) .
C19 H19A 0.9800 .
C19 H19B 0.9800 .
C19 H19C 0.9800 .
C18 C21 1.518(4) .
C20 H20A 0.9800 .
C20 H20B 0.9800 .
C20 H20C 0.9800 .
C21 H21A 0.9800 .
C21 H21B 0.9800 .
C21 H21C 0.9800 .
C22 C27 1.493(4) 3_556
C22 H22A 0.9900 .
C22 H22B 0.9900 .
C23 C24 1.494(4) .
C23 H23A 0.9900 .
C23 H23B 0.9900 .
C24 H24A 0.9900 .
C24 H24B 0.9900 .
C25 C26 1.499(4) .
C25 H25A 0.9900 .
C25 H25B 0.9900 .
C26 H26A 0.9900 .
C26 H26B 0.9900 .
C27 C22 1.493(4) 3_556
C27 H27A 0.9900 .
C27 H27B 0.9900 .
C28 C29 1.491(5) .
C28 H28A 0.9900 .
C28 H28B 0.9900 .
C29 C30 1.461(5) .
C29 H29A 0.9900 .
C29 H29B 0.9900 .
C30 C31 1.511(4) .
C30 H30A 0.9900 .
C30 H30B 0.9900 .
C31 H31A 0.9900 .
C31 H31B 0.9900 .
